data_7048892
loop_
_publ_author_name
'McKay, Alasdair I.'
'Cole, Marcus L.'

_publ_section_title
;
 Structural diversity in a homologous series of donor free alkali metal
 complexes bearing a sterically demanding triazenide.
;
_journal_issue 9
_journal_name_full 'Dalton transactions (Cambridge, England : 2003)'
_journal_page_first 2948
_journal_page_last 2952
_journal_paper_doi 10.1039/c8dt04983a
_journal_volume 48
_journal_year 2019
_chemical_formula_moiety 'C52 H59 Li2 N3'
_chemical_formula_sum 'C52 H59 Li2 N3'
_chemical_formula_weight 739.90
_chemical_name_common '[Li2(N3Dmp2)(n-Bu)]'
_chemical_properties_physical Air-sensitive,Moisture-sensitive,Oxygen-sensitive
_space_group_crystal_system monoclinic
_space_group_IT_number 14
_space_group_name_Hall '-P 2yn'
_space_group_name_H-M_alt 'P 1 21/n 1'
_symmetry_space_group_name_Hall '-P 2yn'
_symmetry_space_group_name_H-M 'P 1 21/n 1'
_atom_sites_solution_hydrogens mixed
_atom_sites_solution_primary dual
_audit_creation_date 2018-01-12
_audit_creation_method
;
Olex2 1.2
(compiled 2017.08.10 svn.r3458 for OlexSys, GUI svn.r5381)
;
_audit_update_record
;
2018-04-19 deposited with the CCDC.
2019-01-28 downloaded from the CCDC.
;
_cell_angle_alpha 90
_cell_angle_beta 110.931(2)
_cell_angle_gamma 90
_cell_formula_units_Z 4
_cell_length_a 11.4916(4)
_cell_length_b 30.8596(12)
_cell_length_c 13.3457(5)
_cell_measurement_reflns_used 9961
_cell_measurement_temperature 150(2)
_cell_measurement_theta_max 22.67
_cell_measurement_theta_min 2.31
_cell_volume 4420.4(3)
_computing_cell_refinement 'SAINT v8.34A (Bruker, 2013)'
_computing_data_reduction 'SAINT v8.34A (Bruker, 2013)'
_computing_molecular_graphics 'Olex2 (Dolomanov et al., 2009)'
_computing_publication_material 'Olex2 (Dolomanov et al., 2009)'
_computing_structure_refinement 'ShelXL (Sheldrick, 2015)'
_computing_structure_solution 'ShelXT (Sheldrick, 2015)'
_diffrn_ambient_temperature 150.15
_diffrn_measured_fraction_theta_full 0.999
_diffrn_measured_fraction_theta_max 0.995
_diffrn_measurement_device_type 'Bruker APEX-II CCD'
_diffrn_measurement_method '\f and \w scans'
_diffrn_radiation_type MoK\a
_diffrn_radiation_wavelength 0.71073
_diffrn_reflns_av_R_equivalents 0.0688
_diffrn_reflns_av_unetI/netI 0.0547
_diffrn_reflns_Laue_measured_fraction_full 0.999
_diffrn_reflns_Laue_measured_fraction_max 0.995
_diffrn_reflns_limit_h_max 14
_diffrn_reflns_limit_h_min -14
_diffrn_reflns_limit_k_max 39
_diffrn_reflns_limit_k_min -39
_diffrn_reflns_limit_l_max 17
_diffrn_reflns_limit_l_min -17
_diffrn_reflns_number 65307
_diffrn_reflns_point_group_measured_fraction_full 0.999
_diffrn_reflns_point_group_measured_fraction_max 0.995
_diffrn_reflns_theta_full 26.000
_diffrn_reflns_theta_max 27.160
_diffrn_reflns_theta_min 2.009
_diffrn_standards_number 0
_exptl_absorpt_coefficient_mu 0.063
_exptl_absorpt_correction_T_max 0.7455
_exptl_absorpt_correction_T_min 0.6840
_exptl_absorpt_correction_type multi-scan
_exptl_absorpt_process_details
'SADABS-2014/2 (Bruker,2014/2) was used for absorption correction. wR2(int) was 0.1749 before and 0.0617 after correction. The Ratio of minimum to maximum transmission is 0.9175. The \l/2 correction factor is 0.00150.'
_exptl_crystal_colour yellow
_exptl_crystal_colour_primary yellow
_exptl_crystal_density_diffrn 1.112
_exptl_crystal_description prism
_exptl_crystal_F_000 1592
_exptl_crystal_recrystallization_method 'Re-crystallisation from solvent: Hexane'
_exptl_crystal_size_max 0.17
_exptl_crystal_size_mid 0.16
_exptl_crystal_size_min 0.16
_refine_diff_density_max 0.343
_refine_diff_density_min -0.209
_refine_diff_density_rms 0.045
_refine_ls_extinction_method none
_refine_ls_goodness_of_fit_ref 1.021
_refine_ls_hydrogen_treatment mixed
_refine_ls_matrix_type full
_refine_ls_number_parameters 577
_refine_ls_number_reflns 9767
_refine_ls_number_restraints 0
_refine_ls_restrained_S_all 1.021
_refine_ls_R_factor_all 0.0936
_refine_ls_R_factor_gt 0.0558
_refine_ls_shift/su_max 0.001
_refine_ls_shift/su_mean 0.000
_refine_ls_structure_factor_coef Fsqd
_refine_ls_weighting_details 'w=1/[\s^2^(Fo^2^)+(0.0545P)^2^+2.2383P] where P=(Fo^2^+2Fc^2^)/3'
_refine_ls_weighting_scheme calc
_refine_ls_wR_factor_gt 0.1299
_refine_ls_wR_factor_ref 0.1466
_reflns_Friedel_coverage 0.000
_reflns_number_gt 6462
_reflns_number_total 9767
_reflns_threshold_expression 'I > 2\s(I)'
_cod_data_source_file c8dt04983a2.cif
_cod_data_source_block data6
_cod_depositor_comments 'Adding full bibliography for 7048890--7048897.cif.'
_cod_database_code 7048892
_shelx_shelxl_version_number 2014/7
_shelx_space_group_comment
;
The symmetry employed for this shelxl refinement is uniquely defined
by the following loop, which should always be used as a source of
symmetry information in preference to the above space-group names.
They are only intended as comments.
;
_shelx_estimated_absorpt_t_max 0.990
_shelx_estimated_absorpt_t_min 0.989
_olex2_refinement_description
;
1. Fixed Uiso
 At 1.2 times of:
  All C(H) groups, All C(H,H) groups
 At 1.5 times of:
  All C(H,H,H) groups
2. Others
 Sof(C49A)=Sof(H49C)=Sof(H49D)=Sof(C51A)=Sof(H51C)=Sof(H51D)=Sof(C50A)=
 Sof(H50C)=Sof(H50D)=Sof(C52A)=Sof(H52D)=Sof(H52E)=Sof(H52F)=1-FVAR(1)
 Sof(C49)=Sof(H49A)=Sof(H49B)=Sof(C50)=Sof(H50A)=Sof(H50B)=Sof(C52)=Sof(H52A)=
 Sof(H52B)=Sof(H52C)=Sof(C51)=Sof(H51A)=Sof(H51B)=FVAR(1)
3.a Secondary CH2 refined with riding coordinates:
 C50(H50A,H50B), C51(H51A,H51B), C51A(H51C,H51D), C50A(H50C,H50D)
3.b Aromatic/amide H refined with riding coordinates:
 C27(H27), C29(H29), C28(H28), C18(H18), C44(H44), C35(H35), C3(H3), C5(H5),
 C33(H33), C11(H11), C20(H20), C9(H9), C42(H42), C4(H4)
3.c Idealised Me refined as rotating group:
 C22(H22A,H22B,H22C), C48(H48A,H48B,H48C), C39(H39A,H39B,H39C), C24(H24A,H24B,
 H24C), C37(H37A,H37B,H37C), C15(H15A,H15B,H15C), C13(H13A,H13B,H13C), C46(H46A,
 H46B,H46C), C47(H47A,H47B,H47C), C38(H38A,H38B,H38C), C23(H23A,H23B,H23C),
 C14(H14A,H14B,H14C), C52(H52A,H52B,H52C), C52A(H52D,H52E,H52F)
;
_olex2_exptl_crystal_mounting_method 'MiTeGen microloop in type NVH immersion oil'
_olex2_submission_special_instructions 'No special instructions were received'

loop_
_space_group_symop_operation_xyz
'x, y, z'
'-x+1/2, y+1/2, -z+1/2'
'-x, -y, -z'
'x-1/2, -y-1/2, z-1/2'

loop_
_atom_site_label
_atom_site_type_symbol
_atom_site_fract_x
_atom_site_fract_y
_atom_site_fract_z
_atom_site_U_iso_or_equiv
_atom_site_adp_type
_atom_site_occupancy
_atom_site_site_symmetry_order
_atom_site_calc_flag
_atom_site_refinement_flags_posn
_atom_site_refinement_flags_occupancy
_atom_site_disorder_assembly
_atom_site_disorder_group
N2 N 0.37219(13) 0.61757(4) 0.26113(11) 0.0209(3) Uani 1 1 d . . . .
N1 N 0.32619(12) 0.61159(4) 0.33698(11) 0.0215(3) Uani 1 1 d . . . .
N3 N 0.48536(12) 0.63364(4) 0.30102(11) 0.0218(3) Uani 1 1 d . . . .
C30 C 0.47548(16) 0.66580(5) 0.12488(14) 0.0239(4) Uani 1 1 d . . . .
C25 C 0.53838(16) 0.64527(5) 0.22379(14) 0.0224(4) Uani 1 1 d . . . .
C26 C 0.66835(16) 0.63903(5) 0.25692(14) 0.0240(4) Uani 1 1 d . . . .
C17 C 0.34776(16) 0.50824(6) 0.23503(15) 0.0263(4) Uani 1 1 d . . . .
C6 C 0.16962(16) 0.55611(6) 0.23028(14) 0.0248(4) Uani 1 1 d . . . .
C7 C 0.17985(16) 0.63311(6) 0.45627(14) 0.0248(4) Uani 1 1 d . . . .
C1 C 0.21036(15) 0.58991(5) 0.30555(14) 0.0225(4) Uani 1 1 d . . . .
C16 C 0.24506(16) 0.53340(6) 0.17539(14) 0.0246(4) Uani 1 1 d . . . .
C27 C 0.73115(17) 0.64951(6) 0.18847(15) 0.0287(4) Uani 1 1 d . . . .
H27 H 0.8181 0.6443 0.2103 0.034 Uiso 1 1 calc R . . .
C40 C 0.34346(16) 0.68069(6) 0.09136(14) 0.0262(4) Uani 1 1 d . . . .
C2 C 0.13514(16) 0.60175(6) 0.36503(14) 0.0252(4) Uani 1 1 d . . . .
C31 C 0.73971(15) 0.62236(6) 0.36695(14) 0.0243(4) Uani 1 1 d . . . .
C36 C 0.73896(16) 0.57798(6) 0.38994(15) 0.0275(4) Uani 1 1 d . . . .
C45 C 0.25069(17) 0.66237(6) 0.00294(15) 0.0294(4) Uani 1 1 d . . . .
C29 C 0.54245(18) 0.67631(6) 0.05928(15) 0.0297(4) Uani 1 1 d . . . .
H29 H 0.5004 0.6899 -0.0078 0.036 Uiso 1 1 calc R . . .
C8 C 0.23120(18) 0.61707(6) 0.56182(15) 0.0311(4) Uani 1 1 d . . . .
C21 C 0.20184(18) 0.53153(6) 0.06298(15) 0.0309(4) Uani 1 1 d . . . .
C12 C 0.16621(17) 0.67800(6) 0.43925(15) 0.0287(4) Uani 1 1 d . . . .
C28 C 0.66815(18) 0.66750(6) 0.08893(15) 0.0320(4) Uani 1 1 d . . . .
H28 H 0.7108 0.6737 0.0414 0.038 Uiso 1 1 calc R . . .
C18 C 0.40608(18) 0.48236(6) 0.18193(17) 0.0339(5) Uani 1 1 d . . . .
H18 H 0.4763 0.4656 0.2230 0.041 Uiso 1 1 calc R . . .
C32 C 0.81042(17) 0.65114(6) 0.44752(15) 0.0288(4) Uani 1 1 d . . . .
C43 C 0.09722(19) 0.70973(7) 0.03180(17) 0.0368(5) Uani 1 1 d . . . .
C41 C 0.31435(18) 0.71545(6) 0.14578(15) 0.0320(4) Uani 1 1 d . . . .
C44 C 0.12894(18) 0.67717(7) -0.02514(16) 0.0357(5) Uani 1 1 d . . . .
H44 H 0.0657 0.6646 -0.0851 0.043 Uiso 1 1 calc R . . .
C22 C 0.39314(19) 0.50712(6) 0.35610(15) 0.0342(5) Uani 1 1 d . . . .
H22A H 0.4288 0.5353 0.3847 0.051 Uiso 1 1 calc GR . . .
H22B H 0.4570 0.4846 0.3829 0.051 Uiso 1 1 calc GR . . .
H22C H 0.3231 0.5007 0.3793 0.051 Uiso 1 1 calc GR . . .
C35 C 0.80886(18) 0.56326(7) 0.49257(16) 0.0346(5) Uani 1 1 d . . . .
H35 H 0.8073 0.5333 0.5084 0.042 Uiso 1 1 calc R . . .
C3 C 0.01995(17) 0.58261(6) 0.34458(17) 0.0350(5) Uani 1 1 d . . . .
H3 H -0.0298 0.5912 0.3847 0.042 Uiso 1 1 calc R . . .
C5 C 0.05222(18) 0.53806(6) 0.21186(16) 0.0345(5) Uani 1 1 d . . . .
H5 H 0.0232 0.5158 0.1596 0.041 Uiso 1 1 calc R . . .
C33 C 0.87971(18) 0.63469(7) 0.54812(16) 0.0355(5) Uani 1 1 d . . . .
H33 H 0.9282 0.6541 0.6023 0.043 Uiso 1 1 calc R . . .
C11 C 0.20433(19) 0.70560(6) 0.52707(17) 0.0357(5) Uani 1 1 d . . . .
H11 H 0.1951 0.7360 0.5153 0.043 Uiso 1 1 calc R . . .
C20 C 0.2636(2) 0.50515(7) 0.01342(16) 0.0382(5) Uani 1 1 d . . . .
H20 H 0.2349 0.5043 -0.0627 0.046 Uiso 1 1 calc R . . .
C48 C 0.28219(19) 0.62599(7) -0.05838(16) 0.0378(5) Uani 1 1 d . . . .
H48A H 0.3461 0.6357 -0.0860 0.057 Uiso 1 1 calc GR . . .
H48B H 0.2072 0.6174 -0.1184 0.057 Uiso 1 1 calc GR . . .
H48C H 0.3137 0.6012 -0.0106 0.057 Uiso 1 1 calc GR . . .
C9 C 0.2686(2) 0.64589(7) 0.64702(17) 0.0395(5) Uani 1 1 d . . . .
H9 H 0.3042 0.6349 0.7180 0.047 Uiso 1 1 calc R . . .
C34 C 0.88049(18) 0.59104(7) 0.57207(16) 0.0375(5) Uani 1 1 d . . . .
C39 C 0.66476(19) 0.54679(6) 0.30442(17) 0.0378(5) Uani 1 1 d . . . .
H39A H 0.5766 0.5551 0.2788 0.057 Uiso 1 1 calc GR . . .
H39B H 0.6742 0.5174 0.3342 0.057 Uiso 1 1 calc GR . . .
H39C H 0.6951 0.5475 0.2445 0.057 Uiso 1 1 calc GR . . .
C42 C 0.19172(19) 0.72904(6) 0.11527(17) 0.0368(5) Uani 1 1 d . . . .
H42 H 0.1719 0.7523 0.1529 0.044 Uiso 1 1 calc R . . .
C19 C 0.3651(2) 0.48020(7) 0.07124(18) 0.0395(5) Uani 1 1 d . . . .
C10 C 0.2555(2) 0.69034(7) 0.63175(17) 0.0406(5) Uani 1 1 d . . . .
C4 C -0.02301(18) 0.55129(7) 0.26655(18) 0.0415(5) Uani 1 1 d . . . .
H4 H -0.1034 0.5390 0.2506 0.050 Uiso 1 1 calc R . . .
C24 C 0.0887(2) 0.55695(7) -0.00410(16) 0.0406(5) Uani 1 1 d . . . .
H24A H 0.0133 0.5426 -0.0025 0.061 Uiso 1 1 calc GR . . .
H24B H 0.0860 0.5584 -0.0783 0.061 Uiso 1 1 calc GR . . .
H24C H 0.0934 0.5863 0.0249 0.061 Uiso 1 1 calc GR . . .
C37 C 0.8116(2) 0.69919(6) 0.42732(17) 0.0398(5) Uani 1 1 d . . . .
H37A H 0.8624 0.7050 0.3834 0.060 Uiso 1 1 calc GR . . .
H37B H 0.8470 0.7145 0.4959 0.060 Uiso 1 1 calc GR . . .
H37C H 0.7263 0.7093 0.3894 0.060 Uiso 1 1 calc GR . . .
C15 C 0.1110(2) 0.69575(7) 0.32764(17) 0.0418(5) Uani 1 1 d . . . .
H15A H 0.1567 0.6843 0.2839 0.063 Uiso 1 1 calc GR . . .
H15B H 0.1167 0.7274 0.3300 0.063 Uiso 1 1 calc GR . . .
H15C H 0.0233 0.6871 0.2960 0.063 Uiso 1 1 calc GR . . .
C13 C 0.2464(2) 0.56890(6) 0.58241(18) 0.0454(6) Uani 1 1 d . . . .
H13A H 0.1642 0.5552 0.5607 0.068 Uiso 1 1 calc GR . . .
H13B H 0.2915 0.5637 0.6590 0.068 Uiso 1 1 calc GR . . .
H13C H 0.2935 0.5565 0.5409 0.068 Uiso 1 1 calc GR . . .
C46 C 0.4140(2) 0.73797(7) 0.23661(18) 0.0488(6) Uani 1 1 d . . . .
H46A H 0.4418 0.7189 0.2995 0.073 Uiso 1 1 calc GR . . .
H46B H 0.3802 0.7648 0.2547 0.073 Uiso 1 1 calc GR . . .
H46C H 0.4847 0.7449 0.2148 0.073 Uiso 1 1 calc GR . . .
C47 C -0.0363(2) 0.72336(9) 0.0068(2) 0.0535(6) Uani 1 1 d . . . .
H47A H -0.0895 0.7093 -0.0596 0.080 Uiso 1 1 calc GR . . .
H47B H -0.0430 0.7549 -0.0021 0.080 Uiso 1 1 calc GR . . .
H47C H -0.0631 0.7147 0.0659 0.080 Uiso 1 1 calc GR . . .
C38 C 0.9565(2) 0.57414(9) 0.68205(18) 0.0590(7) Uani 1 1 d . . . .
H38A H 0.9015 0.5680 0.7219 0.088 Uiso 1 1 calc GR . . .
H38B H 1.0182 0.5959 0.7207 0.088 Uiso 1 1 calc GR . . .
H38C H 0.9993 0.5475 0.6750 0.088 Uiso 1 1 calc GR . . .
C23 C 0.4274(3) 0.45023(8) 0.0156(2) 0.0622(7) Uani 1 1 d . . . .
H23A H 0.5047 0.4388 0.0682 0.093 Uiso 1 1 calc GR . . .
H23B H 0.4466 0.4663 -0.0399 0.093 Uiso 1 1 calc GR . . .
H23C H 0.3713 0.4262 -0.0176 0.093 Uiso 1 1 calc GR . . .
C14 C 0.2966(3) 0.72089(8) 0.7258(2) 0.0649(7) Uani 1 1 d . . . .
H14A H 0.3877 0.7227 0.7543 0.097 Uiso 1 1 calc GR . . .
H14B H 0.2674 0.7101 0.7818 0.097 Uiso 1 1 calc GR . . .
H14C H 0.2614 0.7497 0.7026 0.097 Uiso 1 1 calc GR . . .
C49 C 0.5702(3) 0.65417(12) 0.5908(3) 0.0308(9) Uani 0.663(6) 1 d . P A 1
H49A H 0.641(3) 0.6721(10) 0.580(2) 0.037 Uiso 0.663(6) 1 d R P A 1
H49B H 0.524(3) 0.6760(10) 0.611(3) 0.037 Uiso 0.663(6) 1 d R P A 1
C50 C 0.6325(3) 0.62423(11) 0.6883(3) 0.0386(10) Uani 0.663(6) 1 d . P A 1
H50A H 0.5662 0.6108 0.7090 0.046 Uiso 0.663(6) 1 calc R P A 1
H50B H 0.6757 0.6006 0.6654 0.046 Uiso 0.663(6) 1 calc R P A 1
C52 C 0.7858(6) 0.6148(2) 0.8796(5) 0.0499(13) Uani 0.663(6) 1 d . P A 1
H52A H 0.8175 0.5893 0.8539 0.075 Uiso 0.663(6) 1 calc GR P A 1
H52B H 0.7241 0.6057 0.9105 0.075 Uiso 0.663(6) 1 calc GR P A 1
H52C H 0.8549 0.6296 0.9346 0.075 Uiso 0.663(6) 1 calc GR P A 1
C51 C 0.7249(5) 0.64559(15) 0.7862(4) 0.0480(11) Uani 0.663(6) 1 d . P A 1
H51A H 0.6818 0.6688 0.8105 0.058 Uiso 0.663(6) 1 calc R P A 1
H51B H 0.7910 0.6594 0.7657 0.058 Uiso 0.663(6) 1 calc R P A 1
Li1 Li 0.3922(3) 0.64023(13) 0.4811(3) 0.0421(9) Uani 1 1 d . . . .
Li2 Li 0.5955(3) 0.62808(14) 0.4556(3) 0.0439(9) Uani 1 1 d . . . .
C49A C 0.5658(6) 0.6216(3) 0.6021(5) 0.039(2) Uani 0.337(6) 1 d . P A 2
H49C H 0.508(6) 0.608(2) 0.642(5) 0.047 Uiso 0.337(6) 1 d R P A 2
H49D H 0.644(6) 0.596(2) 0.637(5) 0.047 Uiso 0.337(6) 1 d R P A 2
C51A C 0.6480(9) 0.6517(3) 0.7992(6) 0.060(2) Uani 0.337(6) 1 d . P A 2
H51C H 0.6598 0.6800 0.8367 0.071 Uiso 0.337(6) 1 calc R P A 2
H51D H 0.5818 0.6357 0.8147 0.071 Uiso 0.337(6) 1 calc R P A 2
C50A C 0.6090(7) 0.6591(3) 0.6782(6) 0.047(2) Uani 0.337(6) 1 d . P A 2
H50C H 0.5413 0.6809 0.6576 0.056 Uiso 0.337(6) 1 calc R P A 2
H50D H 0.6807 0.6725 0.6652 0.056 Uiso 0.337(6) 1 calc R P A 2
C52A C 0.7630(14) 0.6273(5) 0.8376(11) 0.081(5) Uani 0.337(6) 1 d . P A 2
H52D H 0.8223 0.6396 0.8078 0.121 Uiso 0.337(6) 1 calc GR P A 2
H52E H 0.7461 0.5970 0.8149 0.121 Uiso 0.337(6) 1 calc GR P A 2
H52F H 0.7984 0.6287 0.9161 0.121 Uiso 0.337(6) 1 calc GR P A 2

loop_
_atom_site_aniso_label
_atom_site_aniso_U_11
_atom_site_aniso_U_22
_atom_site_aniso_U_33
_atom_site_aniso_U_23
_atom_site_aniso_U_13
_atom_site_aniso_U_12
N2 0.0228(7) 0.0191(7) 0.0214(8) 0.0006(6) 0.0084(6) 0.0016(6)
N1 0.0211(7) 0.0230(7) 0.0224(8) -0.0009(6) 0.0103(6) 0.0000(6)
N3 0.0211(7) 0.0246(7) 0.0210(8) 0.0002(6) 0.0090(6) -0.0007(6)
C30 0.0285(9) 0.0217(9) 0.0220(9) -0.0014(7) 0.0096(8) -0.0010(7)
C25 0.0262(9) 0.0221(9) 0.0214(9) -0.0013(7) 0.0118(7) -0.0021(7)
C26 0.0254(9) 0.0233(9) 0.0244(9) -0.0001(7) 0.0104(8) -0.0013(7)
C17 0.0276(9) 0.0238(9) 0.0285(10) -0.0036(8) 0.0112(8) -0.0042(7)
C6 0.0241(9) 0.0267(9) 0.0232(9) -0.0005(8) 0.0080(7) -0.0020(7)
C7 0.0239(9) 0.0262(9) 0.0288(10) -0.0024(8) 0.0150(8) 0.0014(7)
C1 0.0209(9) 0.0240(9) 0.0227(9) 0.0013(7) 0.0077(7) 0.0006(7)
C16 0.0271(9) 0.0231(9) 0.0250(9) -0.0053(8) 0.0110(8) -0.0064(7)
C27 0.0254(9) 0.0316(10) 0.0328(11) 0.0009(8) 0.0148(8) -0.0025(8)
C40 0.0307(10) 0.0266(9) 0.0223(9) 0.0054(8) 0.0107(8) 0.0034(8)
C2 0.0249(9) 0.0251(9) 0.0272(10) -0.0015(8) 0.0112(8) 0.0010(7)
C31 0.0205(9) 0.0295(9) 0.0265(10) 0.0031(8) 0.0127(8) 0.0013(7)
C36 0.0211(9) 0.0308(10) 0.0342(11) 0.0031(8) 0.0144(8) 0.0016(7)
C45 0.0341(10) 0.0309(10) 0.0234(10) 0.0050(8) 0.0104(8) 0.0024(8)
C29 0.0380(11) 0.0291(10) 0.0227(10) 0.0030(8) 0.0117(8) -0.0013(8)
C8 0.0383(11) 0.0290(10) 0.0308(11) 0.0003(8) 0.0181(9) 0.0027(8)
C21 0.0347(10) 0.0307(10) 0.0271(10) -0.0059(8) 0.0108(8) -0.0088(8)
C12 0.0296(10) 0.0277(10) 0.0324(11) 0.0005(8) 0.0153(8) 0.0024(8)
C28 0.0383(11) 0.0351(11) 0.0292(11) 0.0014(9) 0.0203(9) -0.0048(9)
C18 0.0342(11) 0.0288(10) 0.0409(12) -0.0066(9) 0.0160(9) -0.0004(8)
C32 0.0260(9) 0.0343(10) 0.0286(10) 0.0010(8) 0.0126(8) -0.0004(8)
C43 0.0365(11) 0.0375(11) 0.0367(12) 0.0139(9) 0.0136(9) 0.0095(9)
C41 0.0409(11) 0.0277(10) 0.0273(10) 0.0042(8) 0.0119(9) 0.0068(8)
C44 0.0319(10) 0.0426(12) 0.0288(11) 0.0065(9) 0.0063(9) 0.0019(9)
C22 0.0374(11) 0.0342(11) 0.0300(11) 0.0007(9) 0.0107(9) 0.0038(9)
C35 0.0319(10) 0.0359(11) 0.0398(12) 0.0147(9) 0.0175(9) 0.0060(9)
C3 0.0275(10) 0.0405(11) 0.0426(12) -0.0064(10) 0.0193(9) -0.0025(8)
C5 0.0307(10) 0.0362(11) 0.0366(11) -0.0115(9) 0.0119(9) -0.0088(8)
C33 0.0318(11) 0.0464(12) 0.0277(11) -0.0017(9) 0.0101(9) 0.0000(9)
C11 0.0456(12) 0.0244(10) 0.0422(12) -0.0032(9) 0.0217(10) 0.0002(9)
C20 0.0532(13) 0.0385(11) 0.0265(11) -0.0105(9) 0.0185(10) -0.0108(10)
C48 0.0404(12) 0.0436(12) 0.0290(11) -0.0065(9) 0.0119(9) -0.0028(9)
C9 0.0527(13) 0.0403(12) 0.0272(11) -0.0005(9) 0.0163(10) 0.0046(10)
C34 0.0325(11) 0.0515(13) 0.0286(11) 0.0100(10) 0.0111(9) 0.0073(9)
C39 0.0344(11) 0.0288(10) 0.0498(13) 0.0000(9) 0.0147(10) -0.0015(8)
C42 0.0479(12) 0.0306(11) 0.0368(12) 0.0076(9) 0.0209(10) 0.0141(9)
C19 0.0475(13) 0.0334(11) 0.0451(13) -0.0141(10) 0.0257(11) -0.0058(9)
C10 0.0525(13) 0.0366(12) 0.0360(12) -0.0093(10) 0.0196(10) -0.0018(10)
C4 0.0264(10) 0.0484(13) 0.0525(14) -0.0140(11) 0.0175(10) -0.0129(9)
C24 0.0454(12) 0.0412(12) 0.0284(11) 0.0004(9) 0.0050(9) -0.0053(10)
C37 0.0475(13) 0.0337(11) 0.0370(12) -0.0042(9) 0.0139(10) -0.0054(9)
C15 0.0510(13) 0.0348(11) 0.0388(12) 0.0071(10) 0.0149(10) 0.0070(10)
C13 0.0677(15) 0.0307(11) 0.0380(12) 0.0046(10) 0.0191(11) 0.0079(10)
C46 0.0548(14) 0.0397(12) 0.0438(13) -0.0123(10) 0.0079(11) 0.0100(11)
C47 0.0414(13) 0.0635(16) 0.0571(15) 0.0124(13) 0.0194(12) 0.0161(11)
C38 0.0598(16) 0.0754(18) 0.0340(13) 0.0179(12) 0.0073(12) 0.0154(13)
C23 0.0817(19) 0.0525(15) 0.0695(18) -0.0216(13) 0.0479(16) 0.0019(13)
C14 0.102(2) 0.0453(14) 0.0454(15) -0.0168(12) 0.0234(15) -0.0051(14)
C49 0.0365(18) 0.029(2) 0.032(2) 0.0001(15) 0.0181(15) -0.0008(14)
C50 0.047(2) 0.031(2) 0.040(2) 0.0012(15) 0.0180(18) 0.0007(15)
C52 0.051(3) 0.049(3) 0.050(4) -0.001(3) 0.018(3) -0.003(2)
C51 0.054(3) 0.047(3) 0.036(3) 0.0042(19) 0.008(2) -0.003(2)
Li1 0.0320(18) 0.062(2) 0.0334(19) -0.0136(17) 0.0129(15) -0.0053(16)
Li2 0.0305(18) 0.074(3) 0.0280(18) 0.0011(17) 0.0121(15) 0.0026(17)
C49A 0.033(4) 0.057(6) 0.030(4) -0.006(3) 0.013(3) -0.007(3)
C51A 0.052(5) 0.087(6) 0.039(4) 0.000(4) 0.016(4) -0.011(5)
C50A 0.052(4) 0.055(5) 0.035(5) -0.005(4) 0.017(3) 0.006(4)
C52A 0.103(12) 0.074(12) 0.054(11) 0.001(7) 0.014(9) -0.020(8)

loop_
_atom_type_symbol
_atom_type_description
_atom_type_scat_dispersion_real
_atom_type_scat_dispersion_imag
_atom_type_scat_source
C C 0.0033 0.0016 'International Tables Vol C Tables 4.2.6.8 and 6.1.1.4'
H H 0.0000 0.0000 'International Tables Vol C Tables 4.2.6.8 and 6.1.1.4'
Li Li -0.0003 0.0001 'International Tables Vol C Tables 4.2.6.8 and 6.1.1.4'
N N 0.0061 0.0033 'International Tables Vol C Tables 4.2.6.8 and 6.1.1.4'

loop_
_geom_angle_atom_site_label_1
_geom_angle_atom_site_label_2
_geom_angle_atom_site_label_3
_geom_angle
N1 N2 N3 110.73(13)
N2 N1 C1 115.73(14)
N2 N1 Li1 124.06(15)
C1 N1 Li1 119.17(15)
N2 N3 C25 114.91(13)
N2 N3 Li2 123.64(15)
C25 N3 Li2 119.50(14)
C25 C30 C40 123.06(15)
C29 C30 C25 118.64(16)
C29 C30 C40 118.04(16)
C30 C25 N3 125.81(15)
C30 C25 C26 119.09(15)
C26 C25 N3 114.78(15)
C25 C26 C31 120.18(15)
C27 C26 C25 120.16(16)
C27 C26 C31 119.64(15)
C16 C17 C22 121.32(16)
C18 C17 C16 119.44(17)
C18 C17 C22 119.18(17)
C1 C6 C16 126.45(15)
C5 C6 C1 118.37(16)
C5 C6 C16 114.79(16)
C2 C7 Li1 102.26(13)
C8 C7 C2 119.09(16)
C8 C7 Li1 81.32(14)
C12 C7 C2 121.41(16)
C12 C7 C8 119.43(17)
C12 C7 Li1 88.90(15)
N1 C1 C2 114.25(15)
C6 C1 N1 126.94(15)
C6 C1 C2 118.54(15)
C17 C16 C6 120.03(16)
C17 C16 C21 119.33(16)
C21 C16 C6 119.85(16)
C26 C27 H27 119.7
C28 C27 C26 120.58(17)
C28 C27 H27 119.7
C45 C40 C30 121.07(16)
C45 C40 C41 119.76(17)
C41 C40 C30 119.05(16)
C1 C2 C7 121.53(15)
C3 C2 C7 117.56(16)
C3 C2 C1 120.80(17)
C26 C31 Li2 103.27(14)
C36 C31 C26 120.43(16)
C36 C31 C32 119.71(16)
C36 C31 Li2 84.44(14)
C32 C31 C26 119.85(16)
C32 C31 Li2 83.52(14)
C31 C36 C39 120.30(17)
C31 C36 Li2 63.43(13)
C35 C36 C31 119.10(18)
C35 C36 C39 120.60(17)
C35 C36 Li2 94.24(14)
C39 C36 Li2 112.11(14)
C40 C45 C48 120.09(17)
C44 C45 C40 119.06(18)
C44 C45 C48 120.81(18)
C30 C29 H29 119.0
C28 C29 C30 121.97(17)
C28 C29 H29 119.0
C7 C8 C13 120.51(17)
C7 C8 Li1 65.63(13)
C9 C8 C7 119.45(18)
C9 C8 C13 120.04(18)
C9 C8 Li1 96.19(15)
C13 C8 Li1 107.33(16)
C16 C21 C24 120.94(17)
C20 C21 C16 119.09(18)
C20 C21 C24 119.95(18)
C7 C12 C15 120.32(17)
C7 C12 Li1 59.99(12)
C11 C12 C7 119.08(18)
C11 C12 C15 120.60(17)
C11 C12 Li1 95.73(14)
C15 C12 Li1 113.30(15)
C27 C28 H28 120.3
C29 C28 C27 119.30(17)
C29 C28 H28 120.3
C17 C18 H18 119.0
C19 C18 C17 122.06(19)
C19 C18 H18 119.0
C31 C32 C37 121.58(17)
C31 C32 Li2 64.08(12)
C33 C32 C31 118.86(18)
C33 C32 C37 119.56(18)
C33 C32 Li2 94.85(14)
C37 C32 Li2 110.19(15)
C44 C43 C47 121.8(2)
C42 C43 C44 118.02(18)
C42 C43 C47 120.1(2)
C40 C41 C46 121.10(17)
C42 C41 C40 119.06(18)
C42 C41 C46 119.84(18)
C45 C44 H44 119.1
C43 C44 C45 121.84(19)
C43 C44 H44 119.1
C17 C22 H22A 109.5
C17 C22 H22B 109.5
C17 C22 H22C 109.5
H22A C22 H22B 109.5
H22A C22 H22C 109.5
H22B C22 H22C 109.5
C36 C35 H35 119.1
C34 C35 C36 121.87(18)
C34 C35 H35 119.1
C2 C3 H3 119.7
C4 C3 C2 120.51(18)
C4 C3 H3 119.7
C6 C5 H5 118.7
C4 C5 C6 122.52(18)
C4 C5 H5 118.7
C32 C33 H33 118.9
C34 C33 C32 122.22(19)
C34 C33 H33 118.9
C12 C11 H11 118.9
C12 C11 C10 122.25(18)
C10 C11 H11 118.9
C21 C20 H20 118.9
C19 C20 C21 122.20(19)
C19 C20 H20 118.9
C45 C48 H48A 109.5
C45 C48 H48B 109.5
C45 C48 H48C 109.5
H48A C48 H48B 109.5
H48A C48 H48C 109.5
H48B C48 H48C 109.5
C8 C9 H9 119.0
C8 C9 C10 121.91(19)
C10 C9 H9 119.0
C35 C34 C33 118.23(18)
C35 C34 C38 120.7(2)
C33 C34 C38 121.0(2)
C36 C39 H39A 109.5
C36 C39 H39B 109.5
C36 C39 H39C 109.5
H39A C39 H39B 109.5
H39A C39 H39C 109.5
H39B C39 H39C 109.5
C43 C42 C41 122.04(19)
C43 C42 H42 119.0
C41 C42 H42 119.0
C18 C19 C23 120.8(2)
C20 C19 C18 117.86(18)
C20 C19 C23 121.3(2)
C11 C10 C14 121.3(2)
C9 C10 C11 117.87(19)
C9 C10 C14 120.8(2)
C3 C4 C5 119.06(18)
C3 C4 H4 120.5
C5 C4 H4 120.5
C21 C24 H24A 109.5
C21 C24 H24B 109.5
C21 C24 H24C 109.5
H24A C24 H24B 109.5
H24A C24 H24C 109.5
H24B C24 H24C 109.5
C32 C37 H37A 109.5
C32 C37 H37B 109.5
C32 C37 H37C 109.5
H37A C37 H37B 109.5
H37A C37 H37C 109.5
H37B C37 H37C 109.5
C12 C15 H15A 109.5
C12 C15 H15B 109.5
C12 C15 H15C 109.5
H15A C15 H15B 109.5
H15A C15 H15C 109.5
H15B C15 H15C 109.5
C8 C13 H13A 109.5
C8 C13 H13B 109.5
C8 C13 H13C 109.5
H13A C13 H13B 109.5
H13A C13 H13C 109.5
H13B C13 H13C 109.5
C41 C46 H46A 109.5
C41 C46 H46B 109.5
C41 C46 H46C 109.5
H46A C46 H46B 109.5
H46A C46 H46C 109.5
H46B C46 H46C 109.5
C43 C47 H47A 109.5
C43 C47 H47B 109.5
C43 C47 H47C 109.5
H47A C47 H47B 109.5
H47A C47 H47C 109.5
H47B C47 H47C 109.5
C34 C38 H38A 109.5
C34 C38 H38B 109.5
C34 C38 H38C 109.5
H38A C38 H38B 109.5
H38A C38 H38C 109.5
H38B C38 H38C 109.5
C19 C23 H23A 109.5
C19 C23 H23B 109.5
C19 C23 H23C 109.5
H23A C23 H23B 109.5
H23A C23 H23C 109.5
H23B C23 H23C 109.5
C10 C14 H14A 109.5
C10 C14 H14B 109.5
C10 C14 H14C 109.5
H14A C14 H14B 109.5
H14A C14 H14C 109.5
H14B C14 H14C 109.5
H49A C49 H49B 102(2)
C50 C49 H49A 106.7(17)
C50 C49 H49B 108(2)
C50 C49 Li1 120.6(3)
C50 C49 Li2 109.3(3)
Li1 C49 H49A 129.3(17)
Li1 C49 H49B 81.0(19)
Li2 C49 H49A 74.4(17)
Li2 C49 H49B 141(2)
Li2 C49 Li1 73.69(17)
C49 C50 H50A 108.3
C49 C50 H50B 108.3
H50A C50 H50B 107.4
C51 C50 C49 116.0(3)
C51 C50 H50A 108.3
C51 C50 H50B 108.3
H52A C52 H52B 109.5
H52A C52 H52C 109.5
H52B C52 H52C 109.5
C51 C52 H52A 109.5
C51 C52 H52B 109.5
C51 C52 H52C 109.5
C50 C51 C52 114.3(5)
C50 C51 H51A 108.7
C50 C51 H51B 108.7
C52 C51 H51A 108.7
C52 C51 H51B 108.7
H51A C51 H51B 107.6
N1 Li1 C7 78.81(13)
N1 Li1 C8 101.47(15)
N1 Li1 C12 89.19(13)
N1 Li1 C49 134.7(2)
N1 Li1 H49B 156.2(9)
N1 Li1 Li2 81.68(14)
N1 Li1 C49A 122.4(3)
N1 Li1 H49C 126.5(16)
C7 Li1 C8 33.05(8)
C7 Li1 C12 31.10(7)
C7 Li1 H49B 123.8(9)
C7 Li1 Li2 159.59(19)
C7 Li1 H49C 108.4(17)
C8 Li1 C12 54.77(9)
C8 Li1 H49B 102.2(9)
C8 Li1 H49C 75.6(17)
C12 Li1 H49B 107.0(9)
C12 Li1 H49C 124.7(17)
C49 Li1 C7 145.46(19)
C49 Li1 C8 115.92(18)
C49 Li1 C12 132.84(19)
C49 Li1 H49B 25.9(9)
C49 Li1 Li2 53.09(14)
Li2 Li1 C8 150.0(2)
Li2 Li1 C12 154.88(19)
Li2 Li1 H49B 76.3(9)
Li2 Li1 H49C 78.7(17)
C49A Li1 C7 135.9(3)
C49A Li1 C8 103.1(2)
C49A Li1 C12 146.3(2)
C49A Li1 Li2 53.3(2)
C49A Li1 H49C 27.5(17)
N3 Li2 C31 77.81(12)
N3 Li2 C36 87.01(13)
N3 Li2 C32 101.11(14)
N3 Li2 C49 128.6(2)
N3 Li2 H49A 131.0(8)
N3 Li2 Li1 81.40(14)
N3 Li2 C49A 135.2(3)
C31 Li2 C36 32.12(7)
C31 Li2 C32 32.41(7)
C31 Li2 H49A 115.7(9)
C31 Li2 Li1 159.06(18)
C36 Li2 H49A 130.4(9)
C32 Li2 C36 55.31(9)
C32 Li2 H49A 83.4(9)
C49 Li2 C31 143.2(2)
C49 Li2 C36 144.30(19)
C49 Li2 C32 110.87(18)
C49 Li2 H49A 28.8(9)
C49 Li2 Li1 53.23(14)
Li1 Li2 C36 149.24(19)
Li1 Li2 C32 155.1(2)
Li1 Li2 H49A 76.7(9)
C49A Li2 C31 146.2(3)
C49A Li2 C36 125.6(3)
C49A Li2 C32 122.2(2)
C49A Li2 Li1 54.7(2)
Li1 C49A H49C 85(3)
Li1 C49A H49D 149(3)
Li2 C49A Li1 72.1(3)
Li2 C49A H49C 146(4)
Li2 C49A H49D 95(3)
H49C C49A H49D 93(5)
C50A C49A Li1 107.2(5)
C50A C49A Li2 115.4(6)
C50A C49A H49C 95(3)
C50A C49A H49D 104(3)
H51C C51A H51D 108.2
C50A C51A H51C 109.7
C50A C51A H51D 109.7
C52A C51A H51C 109.7
C52A C51A H51D 109.7
C52A C51A C50A 109.7(10)
C49A C50A C51A 120.0(7)
C49A C50A H50C 107.3
C49A C50A H50D 107.3
C51A C50A H50C 107.3
C51A C50A H50D 107.3
H50C C50A H50D 106.9
C51A C52A H52D 109.5
C51A C52A H52E 109.5
C51A C52A H52F 109.5
H52D C52A H52E 109.5
H52D C52A H52F 109.5
H52E C52A H52F 109.5

loop_
_geom_bond_atom_site_label_1
_geom_bond_atom_site_label_2
_geom_bond_distance
N2 N1 1.3117(19)
N2 N3 1.3137(19)
N1 C1 1.413(2)
N1 Li1 2.003(4)
N3 C25 1.418(2)
N3 Li2 2.005(4)
C30 C25 1.409(2)
C30 C40 1.493(2)
C30 C29 1.395(2)
C25 C26 1.411(2)
C26 C27 1.390(2)
C26 C31 1.494(2)
C17 C16 1.399(3)
C17 C18 1.389(3)
C17 C22 1.511(3)
C6 C1 1.407(2)
C6 C16 1.494(2)
C6 C5 1.398(2)
C7 C2 1.496(2)
C7 C8 1.408(3)
C7 C12 1.403(2)
C7 Li1 2.352(4)
C1 C2 1.415(2)
C16 C21 1.403(3)
C27 H27 0.9500
C27 C28 1.382(3)
C40 C45 1.396(3)
C40 C41 1.401(3)
C2 C3 1.385(3)
C31 C36 1.404(3)
C31 C32 1.408(3)
C31 Li2 2.362(4)
C36 C35 1.393(3)
C36 C39 1.504(3)
C36 Li2 2.629(4)
C45 C44 1.390(3)
C45 C48 1.507(3)
C29 H29 0.9500
C29 C28 1.382(3)
C8 C9 1.385(3)
C8 C13 1.511(3)
C8 Li1 2.553(4)
C21 C20 1.392(3)
C21 C24 1.508(3)
C12 C11 1.387(3)
C12 C15 1.499(3)
C12 Li1 2.716(4)
C28 H28 0.9500
C18 H18 0.9500
C18 C19 1.383(3)
C32 C33 1.389(3)
C32 C37 1.508(3)
C32 Li2 2.610(4)
C43 C44 1.385(3)
C43 C42 1.382(3)
C43 C47 1.509(3)
C41 C42 1.385(3)
C41 C46 1.507(3)
C44 H44 0.9500
C22 H22A 0.9800
C22 H22B 0.9800
C22 H22C 0.9800
C35 H35 0.9500
C35 C34 1.384(3)
C3 H3 0.9500
C3 C4 1.377(3)
C5 H5 0.9500
C5 C4 1.378(3)
C33 H33 0.9500
C33 C34 1.384(3)
C11 H11 0.9500
C11 C10 1.390(3)
C20 H20 0.9500
C20 C19 1.381(3)
C48 H48A 0.9800
C48 H48B 0.9800
C48 H48C 0.9800
C9 H9 0.9500
C9 C10 1.387(3)
C34 C38 1.508(3)
C39 H39A 0.9800
C39 H39B 0.9800
C39 H39C 0.9800
C42 H42 0.9500
C19 C23 1.517(3)
C10 C14 1.505(3)
C4 H4 0.9500
C24 H24A 0.9800
C24 H24B 0.9800
C24 H24C 0.9800
C37 H37A 0.9800
C37 H37B 0.9800
C37 H37C 0.9800
C15 H15A 0.9800
C15 H15B 0.9800
C15 H15C 0.9800
C13 H13A 0.9800
C13 H13B 0.9800
C13 H13C 0.9800
C46 H46A 0.9800
C46 H46B 0.9800
C46 H46C 0.9800
C47 H47A 0.9800
C47 H47B 0.9800
C47 H47C 0.9800
C38 H38A 0.9800
C38 H38B 0.9800
C38 H38C 0.9800
C23 H23A 0.9800
C23 H23B 0.9800
C23 H23C 0.9800
C14 H14A 0.9800
C14 H14B 0.9800
C14 H14C 0.9800
C49 H49A 1.03(3)
C49 H49B 0.95(3)
C49 C50 1.547(5)
C49 Li1 2.092(5)
C49 Li2 2.088(5)
C50 H50A 0.9900
C50 H50B 0.9900
C50 C51 1.509(5)
C52 H52A 0.9800
C52 H52B 0.9800
C52 H52C 0.9800
C52 C51 1.525(6)
C51 H51A 0.9900
C51 H51B 0.9900
Li1 H49B 2.16(3)
Li1 Li2 2.506(5)
Li1 C49A 2.149(8)
Li1 H49C 2.31(6)
Li2 H49A 2.07(3)
Li2 C49A 2.111(8)
C49A H49C 1.07(7)
C49A H49D 1.17(7)
C49A C50A 1.502(11)
C51A H51C 0.9900
C51A H51D 0.9900
C51A C50A 1.531(10)
C51A C52A 1.447(17)
C50A H50C 0.9900
C50A H50D 0.9900
C52A H52D 0.9800
C52A H52E 0.9800
C52A H52F 0.9800

loop_
_geom_torsion_atom_site_label_1
_geom_torsion_atom_site_label_2
_geom_torsion_atom_site_label_3
_geom_torsion_atom_site_label_4
_geom_torsion
N2 N1 C1 C6 35.7(2)
N2 N1 C1 C2 -150.37(15)
N2 N3 C25 C30 40.6(2)
N2 N3 C25 C26 -146.01(15)
N1 N2 N3 C25 -174.04(13)
N1 N2 N3 Li2 22.0(2)
N1 C1 C2 C7 -2.7(2)
N1 C1 C2 C3 -178.83(16)
N3 N2 N1 C1 -173.16(13)
N3 N2 N1 Li1 18.6(2)
N3 C25 C26 C27 -179.59(15)
N3 C25 C26 C31 -1.4(2)
C30 C25 C26 C27 -5.7(3)
C30 C25 C26 C31 172.49(16)
C30 C40 C45 C44 179.83(17)
C30 C40 C45 C48 1.9(3)
C30 C40 C41 C42 -179.48(17)
C30 C40 C41 C46 0.3(3)
C30 C29 C28 C27 -3.0(3)
C25 C30 C40 C45 -115.5(2)
C25 C30 C40 C41 68.5(2)
C25 C30 C29 C28 -0.6(3)
C25 C26 C27 C28 2.2(3)
C25 C26 C31 C36 79.0(2)
C25 C26 C31 C32 -102.37(19)
C25 C26 C31 Li2 -12.3(2)
C26 C27 C28 C29 2.1(3)
C26 C31 C36 C35 178.44(16)
C26 C31 C36 C39 -0.9(2)
C26 C31 C36 Li2 -102.14(17)
C26 C31 C32 C33 -177.64(16)
C26 C31 C32 C37 2.9(3)
C26 C31 C32 Li2 101.60(18)
C17 C16 C21 C20 -1.0(3)
C17 C16 C21 C24 177.85(17)
C17 C18 C19 C20 0.6(3)
C17 C18 C19 C23 -177.5(2)
C6 C1 C2 C7 171.75(16)
C6 C1 C2 C3 -4.4(3)
C6 C16 C21 C20 -170.88(17)
C6 C16 C21 C24 8.0(3)
C6 C5 C4 C3 -1.9(3)
C7 C2 C3 C4 -175.59(19)
C7 C8 C9 C10 0.9(3)
C7 C12 C11 C10 -0.1(3)
C1 C6 C16 C17 65.4(2)
C1 C6 C16 C21 -124.8(2)
C1 C6 C5 C4 -1.8(3)
C1 C2 C3 C4 0.7(3)
C16 C17 C18 C19 -0.7(3)
C16 C6 C1 N1 6.0(3)
C16 C6 C1 C2 -167.61(17)
C16 C6 C5 C4 171.51(19)
C16 C21 C20 C19 1.0(3)
C27 C26 C31 C36 -102.7(2)
C27 C26 C31 C32 75.8(2)
C27 C26 C31 Li2 165.93(17)
C40 C30 C25 N3 4.0(3)
C40 C30 C25 C26 -169.16(16)
C40 C30 C29 C28 173.75(17)
C40 C45 C44 C43 0.3(3)
C40 C41 C42 C43 -0.9(3)
C2 C7 C8 C9 -177.62(17)
C2 C7 C8 C13 2.8(3)
C2 C7 C8 Li1 99.26(17)
C2 C7 C12 C11 177.20(16)
C2 C7 C12 C15 -2.7(3)
C2 C7 C12 Li1 -103.71(18)
C2 C3 C4 C5 2.5(3)
C31 C26 C27 C28 -175.97(17)
C31 C36 C35 C34 -1.0(3)
C31 C32 C33 C34 -0.7(3)
C36 C31 C32 C33 1.0(3)
C36 C31 C32 C37 -178.53(17)
C36 C31 C32 Li2 -79.80(17)
C36 C35 C34 C33 1.2(3)
C36 C35 C34 C38 -179.22(19)
C45 C40 C41 C42 4.5(3)
C45 C40 C41 C46 -175.70(18)
C29 C30 C25 N3 177.97(16)
C29 C30 C25 C26 4.8(2)
C29 C30 C40 C45 70.4(2)
C29 C30 C40 C41 -105.5(2)
C8 C7 C2 C1 -97.3(2)
C8 C7 C2 C3 79.0(2)
C8 C7 C12 C11 0.3(3)
C8 C7 C12 C15 -179.57(17)
C8 C7 C12 Li1 79.40(17)
C8 C9 C10 C11 -0.7(3)
C8 C9 C10 C14 179.8(2)
C21 C20 C19 C18 -0.7(3)
C21 C20 C19 C23 177.3(2)
C12 C7 C2 C1 85.8(2)
C12 C7 C2 C3 -97.9(2)
C12 C7 C8 C9 -0.7(3)
C12 C7 C8 C13 179.76(18)
C12 C7 C8 Li1 -83.78(18)
C12 C11 C10 C9 0.3(3)
C12 C11 C10 C14 179.8(2)
C18 C17 C16 C6 170.74(16)
C18 C17 C16 C21 0.9(3)
C32 C31 C36 C35 -0.2(2)
C32 C31 C36 C39 -179.47(16)
C32 C31 C36 Li2 79.27(17)
C32 C33 C34 C35 -0.4(3)
C32 C33 C34 C38 -179.9(2)
C41 C40 C45 C44 -4.2(3)
C41 C40 C45 C48 177.87(17)
C44 C43 C42 C41 -3.0(3)
C22 C17 C16 C6 -6.6(3)
C22 C17 C16 C21 -176.39(16)
C22 C17 C18 C19 176.65(18)
C5 C6 C1 N1 178.51(17)
C5 C6 C1 C2 4.8(3)
C5 C6 C16 C17 -107.3(2)
C5 C6 C16 C21 62.5(2)
C48 C45 C44 C43 178.20(18)
C39 C36 C35 C34 178.35(18)
C42 C43 C44 C45 3.2(3)
C24 C21 C20 C19 -177.94(19)
C37 C32 C33 C34 178.79(18)
C15 C12 C11 C10 179.74(19)
C13 C8 C9 C10 -179.6(2)
C46 C41 C42 C43 179.35(19)
C47 C43 C44 C45 -175.08(19)
C47 C43 C42 C41 175.38(19)
C49 C50 C51 C52 -178.9(4)
Li1 N1 C1 C6 -155.44(19)
Li1 N1 C1 C2 18.4(2)
Li1 C7 C2 C1 -10.5(2)
Li1 C7 C2 C3 165.77(18)
Li1 C7 C8 C9 83.1(2)
Li1 C7 C8 C13 -96.5(2)
Li1 C7 C12 C11 -79.09(19)
Li1 C7 C12 C15 101.03(19)
Li1 C8 C9 C10 66.3(2)
Li1 C12 C11 C10 -58.9(2)
Li1 C49 C50 C51 -151.9(3)
Li1 C49A C50A C51A 129.6(7)
Li2 N3 C25 C30 -154.72(19)
Li2 N3 C25 C26 18.7(2)
Li2 C31 C36 C35 -79.42(18)
Li2 C31 C36 C39 101.26(18)
Li2 C31 C32 C33 80.76(19)
Li2 C31 C32 C37 -98.72(19)
Li2 C36 C35 C34 -62.8(2)
Li2 C32 C33 C34 62.3(2)
Li2 C49 C50 C51 126.1(3)
Li2 C49A C50A C51A -152.4(6)
C52A C51A C50A C49A 69.1(11)
